data_2215924
loop_
_publ_author_name
'Zhang, Cunyan'
'Li, Hui'
'Liu, Dengke'
'Liu, Mo'

_publ_section_title
;
 1-Methyl-3-propyl-1<i>H</i>-pyrazole-5-carboxylic acid
;
_journal_coeditor_code HB2523
_journal_issue 11
_journal_name_full 'Acta Crystallographica Section E'
_journal_page_first o4209
_journal_page_last o4209
_journal_paper_doi 10.1107/S1600536807041827
_journal_volume 63
_journal_year 2007
_chemical_formula_iupac 'C8 H12 N2 O2'
_chemical_formula_moiety 'C8 H12 N2 O2'
_chemical_formula_sum 'C8 H12 N2 O2'
_chemical_formula_weight 168.20
_chemical_name_systematic
;
1-Methyl-3-propyl-1H-pyrazole-5-carboxylic acid
;
_space_group_IT_number 14
_symmetry_cell_setting monoclinic
_symmetry_space_group_name_Hall '-P 2ybc'
_symmetry_space_group_name_H-M 'P 1 21/c 1'
_atom_sites_solution_hydrogens mixed
_atom_sites_solution_primary direct
_atom_sites_solution_secondary difmap
_cell_angle_alpha 90.00
_cell_angle_beta 92.136(7)
_cell_angle_gamma 90.00
_cell_formula_units_Z 4
_cell_length_a 4.9336(19)
_cell_length_b 19.121(7)
_cell_length_c 9.568(4)
_cell_measurement_reflns_used 1522
_cell_measurement_temperature 294(2)
_cell_measurement_theta_max 26.25
_cell_measurement_theta_min 2.38
_cell_volume 902.0(6)
_computing_cell_refinement 'SAINT (Bruker, 1997)'
_computing_data_collection 'SMART (Bruker, 1997)'
_computing_data_reduction 'SAINT (Bruker, 1997)'
_computing_molecular_graphics 'SHELXTL (Bruker, 1997)'
_computing_publication_material 'SHELXTL (Bruker, 1997)'
_computing_structure_refinement 'SHELXL97 (Sheldrick, 1997)'
_computing_structure_solution 'SHELXS97 (Sheldrick, 1997)'
_diffrn_ambient_temperature 294(2)
_diffrn_measured_fraction_theta_full 0.999
_diffrn_measured_fraction_theta_max 0.999
_diffrn_measurement_device_type 'Bruker SMART 1000 CCD'
_diffrn_measurement_method \w
_diffrn_radiation_monochromator graphite
_diffrn_radiation_source 'fine-focus sealed tube'
_diffrn_radiation_type MoK\a
_diffrn_radiation_wavelength 0.71073
_diffrn_reflns_av_R_equivalents 0.0376
_diffrn_reflns_av_sigmaI/netI 0.0365
_diffrn_reflns_limit_h_max 5
_diffrn_reflns_limit_h_min -5
_diffrn_reflns_limit_k_max 22
_diffrn_reflns_limit_k_min -11
_diffrn_reflns_limit_l_max 11
_diffrn_reflns_limit_l_min -11
_diffrn_reflns_number 4542
_diffrn_reflns_theta_full 25.02
_diffrn_reflns_theta_max 25.02
_diffrn_reflns_theta_min 2.13
_diffrn_standards_number 0
_exptl_absorpt_coefficient_mu 0.090
_exptl_absorpt_correction_T_max 0.991
_exptl_absorpt_correction_T_min 0.948
_exptl_absorpt_correction_type multi-scan
_exptl_absorpt_process_details '(SADABS; Sheldrick, 1996)'
_exptl_crystal_colour colourless
_exptl_crystal_density_diffrn 1.239
_exptl_crystal_density_method 'not measured'
_exptl_crystal_description block
_exptl_crystal_F_000 360
_exptl_crystal_size_max 0.50
_exptl_crystal_size_mid 0.20
_exptl_crystal_size_min 0.10
_refine_diff_density_max 0.261
_refine_diff_density_min -0.233
_refine_ls_extinction_method none
_refine_ls_goodness_of_fit_ref 1.034
_refine_ls_hydrogen_treatment mixed
_refine_ls_matrix_type full
_refine_ls_number_parameters 114
_refine_ls_number_reflns 1585
_refine_ls_number_restraints 0
_refine_ls_restrained_S_all 1.034
_refine_ls_R_factor_all 0.0801
_refine_ls_R_factor_gt 0.0538
_refine_ls_shift/su_max 0.004
_refine_ls_shift/su_mean 0.000
_refine_ls_structure_factor_coef Fsqd
_refine_ls_weighting_details 'calc w=1/[\s^2^(Fo^2^)+(0.0772P)^2^+0.3462P] where P=(Fo^2^+2Fc^2^)/3'
_refine_ls_weighting_scheme calc
_refine_ls_wR_factor_gt 0.1378
_refine_ls_wR_factor_ref 0.1569
_reflns_number_gt 1090
_reflns_number_total 1585
_reflns_threshold_expression I>2\s(I)
_cod_data_source_file hb2523.cif
_cod_data_source_block I
_cod_depositor_comments
;
The following automatic conversions were performed:

'_atom_sites_solution_hydrogens' value 'difmap and geom' was changed
to 'mixed'.

Automatic conversion script
Id: cif_fix_values 6452 2018-10-05 10:23:21Z andrius 
;
_cod_original_sg_symbol_H-M 'P 21/c'
_cod_database_code 2215924
_cod_database_fobs_code 2215924

loop_
_symmetry_equiv_pos_as_xyz
'x, y, z'
'-x, y+1/2, -z+1/2'
'-x, -y, -z'
'x, -y-1/2, z-1/2'

loop_
_atom_site_type_symbol
_atom_site_label
_atom_site_fract_x
_atom_site_fract_y
_atom_site_fract_z
_atom_site_U_iso_or_equiv
_atom_site_adp_type
_atom_site_calc_flag
_atom_site_refinement_flags
_atom_site_occupancy
O O1 0.7756(3) 0.22535(10) -0.19643(18) 0.0556(6) Uani d . 1
H H1 0.887(7) 0.2471(16) -0.245(3) 0.083 Uiso d . 1
O O2 0.6976(4) 0.33056(10) -0.1072(2) 0.0638(6) Uani d . 1
N N1 0.2945(4) 0.26597(10) 0.06131(19) 0.0405(5) Uani d . 1
N N2 0.1416(4) 0.21980(10) 0.1296(2) 0.0448(5) Uani d . 1
C C1 0.6546(5) 0.26908(13) -0.1126(2) 0.0434(6) Uani d . 1
C C2 0.4590(4) 0.23211(12) -0.0261(2) 0.0394(6) Uani d . 1
C C3 0.4085(5) 0.16227(12) -0.0133(2) 0.0458(6) Uani d . 1
H H3 0.4905 0.1260 -0.0607 0.055 Uiso calc R 1
C C4 0.2087(5) 0.15646(12) 0.0855(2) 0.0452(6) Uani d . 1
C C5 0.0766(5) 0.09284(13) 0.1413(3) 0.0594(8) Uani d . 1
H H5A -0.0493 0.1070 0.2115 0.071 Uiso calc R 1
H H5B -0.0278 0.0706 0.0658 0.071 Uiso calc R 1
C C6 0.2655(7) 0.04127(16) 0.2037(4) 0.0884(11) Uani d . 1
H H6A 0.3816 0.0643 0.2737 0.106 Uiso calc R 1
H H6B 0.3800 0.0234 0.1317 0.106 Uiso calc R 1
C C7 0.1225(9) -0.01936(19) 0.2712(5) 0.1121(15) Uani d . 1
H H7A 0.0049 -0.0019 0.3409 0.168 Uiso calc R 1
H H7B 0.2545 -0.0502 0.3143 0.168 Uiso calc R 1
H H7C 0.0173 -0.0444 0.2012 0.168 Uiso calc R 1
C C8 0.2658(5) 0.33973(12) 0.0891(3) 0.0549(7) Uani d . 1
H H8A 0.4412 0.3597 0.1098 0.082 Uiso calc R 1
H H8B 0.1528 0.3462 0.1677 0.082 Uiso calc R 1
H H8C 0.1842 0.3624 0.0085 0.082 Uiso calc R 1

loop_
_atom_site_aniso_label
_atom_site_aniso_U_11
_atom_site_aniso_U_22
_atom_site_aniso_U_33
_atom_site_aniso_U_12
_atom_site_aniso_U_13
_atom_site_aniso_U_23
O1 0.0502(11) 0.0624(12) 0.0563(11) -0.0052(8) 0.0315(9) -0.0021(9)
O2 0.0663(13) 0.0528(12) 0.0744(13) -0.0101(9) 0.0330(10) 0.0005(9)
N1 0.0359(10) 0.0442(11) 0.0423(11) 0.0006(8) 0.0138(9) -0.0002(8)
N2 0.0406(11) 0.0489(12) 0.0462(12) -0.0010(9) 0.0193(9) 0.0035(9)
C1 0.0354(13) 0.0546(16) 0.0409(13) 0.0004(11) 0.0102(10) 0.0029(11)
C2 0.0328(12) 0.0492(14) 0.0370(12) 0.0008(10) 0.0124(10) -0.0005(10)
C3 0.0421(14) 0.0479(15) 0.0485(14) 0.0058(10) 0.0176(11) -0.0010(11)
C4 0.0403(13) 0.0466(14) 0.0498(15) 0.0019(10) 0.0158(11) 0.0032(11)
C5 0.0573(17) 0.0537(16) 0.0690(18) -0.0030(12) 0.0266(14) 0.0048(13)
C6 0.081(2) 0.063(2) 0.122(3) -0.0029(17) 0.015(2) 0.0266(19)
C7 0.121(3) 0.070(2) 0.147(4) -0.003(2) 0.024(3) 0.045(2)
C8 0.0584(17) 0.0454(15) 0.0622(17) -0.0001(12) 0.0198(13) -0.0057(12)

loop_
_atom_type_symbol
_atom_type_description
_atom_type_scat_dispersion_real
_atom_type_scat_dispersion_imag
_atom_type_scat_source
C C 0.0033 0.0016 'International Tables Vol C Tables 4.2.6.8 and 6.1.1.4'
H H 0.0000 0.0000 'International Tables Vol C Tables 4.2.6.8 and 6.1.1.4'
N N 0.0061 0.0033 'International Tables Vol C Tables 4.2.6.8 and 6.1.1.4'
O O 0.0106 0.0060 'International Tables Vol C Tables 4.2.6.8 and 6.1.1.4'

loop_
_geom_angle_atom_site_label_1
_geom_angle_atom_site_label_2
_geom_angle_atom_site_label_3
_geom_angle
C1 O1 H1 110(2)
N2 N1 C2 110.26(19)
N2 N1 C8 119.39(17)
C2 N1 C8 130.34(19)
C4 N2 N1 107.06(17)
O2 C1 O1 124.6(2)
O2 C1 C2 124.5(2)
O1 C1 C2 111.0(2)
N1 C2 C3 107.28(18)
N1 C2 C1 122.6(2)
C3 C2 C1 130.2(2)
C2 C3 C4 105.9(2)
C2 C3 H3 127.0
C4 C3 H3 127.0
N2 C4 C3 109.5(2)
N2 C4 C5 120.9(2)
C3 C4 C5 129.6(2)
C6 C5 C4 114.5(2)
C6 C5 H5A 108.6
C4 C5 H5A 108.6
C6 C5 H5B 108.6
C4 C5 H5B 108.6
H5A C5 H5B 107.6
C5 C6 C7 112.9(3)
C5 C6 H6A 109.0
C7 C6 H6A 109.0
C5 C6 H6B 109.0
C7 C6 H6B 109.0
H6A C6 H6B 107.8
C6 C7 H7A 109.5
C6 C7 H7B 109.5
H7A C7 H7B 109.5
C6 C7 H7C 109.5
H7A C7 H7C 109.5
H7B C7 H7C 109.5
N1 C8 H8A 109.5
N1 C8 H8B 109.5
H8A C8 H8B 109.5
N1 C8 H8C 109.5
H8A C8 H8C 109.5
H8B C8 H8C 109.5

loop_
_geom_bond_atom_site_label_1
_geom_bond_atom_site_label_2
_geom_bond_distance
O1 C1 1.317(3)
O1 H1 0.84(3)
O2 C1 1.195(3)
N1 N2 1.346(2)
N1 C2 1.352(3)
N1 C8 1.443(3)
N2 C4 1.328(3)
C1 C2 1.475(3)
C2 C3 1.365(3)
C3 C4 1.396(3)
C3 H3 0.9300
C4 C5 1.488(3)
C5 C6 1.468(4)
C5 H5A 0.9700
C5 H5B 0.9700
C6 C7 1.514(4)
C6 H6A 0.9700
C6 H6B 0.9700
C7 H7A 0.9600
C7 H7B 0.9600
C7 H7C 0.9600
C8 H8A 0.9600
C8 H8B 0.9600
C8 H8C 0.9600

loop_
_geom_hbond_atom_site_label_D
_geom_hbond_atom_site_label_H
_geom_hbond_atom_site_label_A
_geom_hbond_site_symmetry_A
_geom_hbond_distance_DH
_geom_hbond_distance_HA
_geom_hbond_distance_DA
_geom_hbond_angle_DHA
O1 H1 N2 4_665 0.84(3) 1.88(3) 2.712(3) 169(3)
C5 H5A O2 4_466 0.97 2.48 3.430(4) 166

loop_
_geom_torsion_atom_site_label_1
_geom_torsion_atom_site_label_2
_geom_torsion_atom_site_label_3
_geom_torsion_atom_site_label_4
_geom_torsion
C2 N1 N2 C4 0.0(2)
C8 N1 N2 C4 -179.6(2)
N2 N1 C2 C3 0.2(2)
C8 N1 C2 C3 179.7(2)
N2 N1 C2 C1 -178.6(2)
C8 N1 C2 C1 1.0(4)
O2 C1 C2 N1 4.9(4)
O1 C1 C2 N1 -175.1(2)
O2 C1 C2 C3 -173.5(3)
O1 C1 C2 C3 6.4(3)
N1 C2 C3 C4 -0.2(3)
C1 C2 C3 C4 178.4(2)
N1 N2 C4 C3 -0.1(3)
N1 N2 C4 C5 179.8(2)
C2 C3 C4 N2 0.2(3)
C2 C3 C4 C5 -179.6(3)
N2 C4 C5 C6 -123.6(3)
C3 C4 C5 C6 56.3(4)
C4 C5 C6 C7 174.6(3)

loop_
_cod_related_entry_id
_cod_related_entry_database
_cod_related_entry_code
1 ChemSpider 510938
